data_4124547
loop_
_publ_author_name
'Geri, Jacob B.'
'Szymczak, Nathaniel K.'

_publ_section_title
;
 A Proton-Switchable Bifunctional Ruthenium Complex That Catalyzes Nitrile
 Hydroboration.
;
_journal_issue 40
_journal_name_full 'Journal of the American Chemical Society'
_journal_page_first 12808
_journal_page_last 12814
_journal_paper_doi 10.1021/jacs.5b08406
_journal_volume 137
_journal_year 2015
_chemical_formula_moiety 'C54 H43 N5 O2 P2 Ru'
_chemical_formula_sum 'C54 H43 N5 O2 P2 Ru'
_chemical_formula_weight 956.94
_chemical_name_systematic
;
 ?
;
_space_group_crystal_system monoclinic
_space_group_IT_number 14
_space_group_name_Hall '-P 2ybc'
_space_group_name_H-M_alt 'P 1 21/c 1'
_symmetry_space_group_name_Hall '-P 2ybc'
_symmetry_space_group_name_H-M 'P 1 21/c 1'
_atom_sites_solution_hydrogens mixed
_atom_sites_solution_primary iterative
_audit_creation_date 2015-01-09
_audit_creation_method
;
Olex2 1.2
(compiled 2015.01.09 svn.r3130 for OlexSys, GUI svn.r4987)
;
_cell_angle_alpha 90
_cell_angle_beta 147.951(10)
_cell_angle_gamma 90
_cell_formula_units_Z 4
_cell_length_a 19.7147(14)
_cell_length_b 20.8591(4)
_cell_length_c 19.8865(14)
_cell_measurement_temperature 85
_cell_volume 4339.6(13)
_computing_molecular_graphics 'Olex2 (Dolomanov et al., 2009)'
_computing_publication_material 'Olex2 (Dolomanov et al., 2009)'
_computing_structure_refinement 'ShelXL (Sheldrick, 2008)'
_computing_structure_solution
;
Superflip (Palatinus & Chapuis, 2007;Palatinus & van der Lee, 2008;
Palatinus et al., 2012)
;
_diffrn_ambient_temperature 85
_diffrn_measured_fraction_theta_full 1.000
_diffrn_measured_fraction_theta_max 1.000
_diffrn_radiation_type CuK\a
_diffrn_radiation_wavelength 1.54187
_diffrn_reflns_av_R_equivalents 0.0543
_diffrn_reflns_av_unetI/netI 0.0295
_diffrn_reflns_laue_measured_fraction_full 1.000
_diffrn_reflns_laue_measured_fraction_max 1.000
_diffrn_reflns_limit_h_max 23
_diffrn_reflns_limit_h_min -23
_diffrn_reflns_limit_k_max 25
_diffrn_reflns_limit_k_min -25
_diffrn_reflns_limit_l_max 23
_diffrn_reflns_limit_l_min -23
_diffrn_reflns_number 73206
_diffrn_reflns_point_group_measured_fraction_full 1.000
_diffrn_reflns_point_group_measured_fraction_max 1.000
_diffrn_reflns_theta_full 67.687
_diffrn_reflns_theta_max 68.247
_diffrn_reflns_theta_min 3.144
_exptl_absorpt_coefficient_mu 4.025
_exptl_absorpt_correction_T_max 0.851
_exptl_absorpt_correction_T_min 0.612
_exptl_absorpt_correction_type multi-scan
_exptl_absorpt_process_details 'Jacobson, R. (1998) Private communication'
_exptl_crystal_colour black
_exptl_crystal_density_diffrn 1.465
_exptl_crystal_density_method 'not measured'
_exptl_crystal_description plate
_exptl_crystal_F_000 1968.00
_exptl_crystal_size_max 0.16
_exptl_crystal_size_mid 0.08
_exptl_crystal_size_min 0.04
_refine_diff_density_max 1.281
_refine_diff_density_min -0.608
_refine_diff_density_rms 0.071
_refine_ls_extinction_method none
_refine_ls_goodness_of_fit_ref 1.028
_refine_ls_hydrogen_treatment mixed
_refine_ls_matrix_type full
_refine_ls_number_parameters 587
_refine_ls_number_reflns 7948
_refine_ls_number_restraints 9
_refine_ls_restrained_S_all 1.029
_refine_ls_R_factor_all 0.0331
_refine_ls_R_factor_gt 0.0326
_refine_ls_shift/su_max 0.003
_refine_ls_shift/su_mean 0.000
_refine_ls_structure_factor_coef Fsqd
_refine_ls_weighting_details 'w=1/[\s^2^(Fo^2^)+(0.0381P)^2^+6.5335P] where P=(Fo^2^+2Fc^2^)/3'
_refine_ls_weighting_scheme calc
_refine_ls_wR_factor_gt 0.0808
_refine_ls_wR_factor_ref 0.0812
_reflns_Friedel_coverage 0.000
_reflns_number_gt 7800
_reflns_number_total 7948
_reflns_threshold_expression 'I > 2\s(I)'
_cod_data_source_file ja5b08406_si_002.cif
_cod_data_source_block 5
_cod_depositor_comments 'Adding full bibliography for 4124543--4124548.cif.'
_cod_original_cell_volume 4339.6(8)
_cod_database_code 4124547
_shelxl_version_number 2014-3
_shelx_space_group_comment
;
The symmetry employed for this shelxl refinement is uniquely defined
by the following loop, which should always be used as a source of
symmetry information in preference to the above space-group names.
They are only intended as comments.
;
_olex2_refinement_description
;
1. Fixed Uiso
 At 1.2 times of:
  All C(H) groups
 At 1.5 times of:
  All H(H,H) groups
2. Rigid bond restraints
 C176, C66, C99
 with sigma for 1-2 distances of 0.001 and sigma for 1-3 distances of 0.001
 C3, C137, C55
 with sigma for 1-2 distances of 0.001 and sigma for 1-3 distances of 0.001
 C6, C128
 with sigma for 1-2 distances of 0.001 and sigma for 1-3 distances of 0.001
 N8, C141
 with sigma for 1-2 distances of 0.005 and sigma for 1-3 distances of 0.005
 O9, C153
 with sigma for 1-2 distances of 0.002 and sigma for 1-3 distances of 0.002
3.a Aromatic/amide H refined with riding coordinates:
 C6(H6), C14(H14), C23(H23), C25(H25), C34(H34), C2(H2), C3(H3), C11(H11),
 C32(H32), C4(H4), C38(H38), C40(H40), C41(H41), C48(H48), C58(H58), C63(H63),
 C66(H66), C71(H71), C74(H74), C75(H75), C81(H81), C86(H86), C90(H90), C91(H91),
  C94(H94), C99(H99), C113(H113), C117(H117), C122(H122), C128(H128),
 C135(H135), C137(H137), C149(H149), C152(H152), C161(H161), C166(H166),
 C171(H171), C176(H176), C177(H177), C187(H187)
;
_olex2_computing_structure_refinement_long 'ShelXL (Sheldrick, 2008)'
_olex2_submission_special_instructions 'No special instructions were received'

loop_
_space_group_symop_operation_xyz
'x, y, z'
'-x, y+1/2, -z+1/2'
'-x, -y, -z'
'x, -y-1/2, z-1/2'

loop_
_atom_site_label
_atom_site_type_symbol
_atom_site_fract_x
_atom_site_fract_y
_atom_site_fract_z
_atom_site_U_iso_or_equiv
_atom_site_adp_type
_atom_site_occupancy
_atom_site_site_symmetry_order
_atom_site_calc_flag
_atom_site_refinement_flags_posn
_atom_site_refinement_flags_adp
Ru3 Ru 0.73145(2) 0.60457(2) 1.02607(2) 0.01213(6) Uani 1 1 d . .
P4 P 0.87100(5) 0.69447(2) 1.14998(5) 0.01256(11) Uani 1 1 d . .
P7 P 0.60048(5) 0.51101(2) 0.90515(5) 0.01352(11) Uani 1 1 d . .
O1 O 0.56427(19) 0.63430(10) 1.01330(18) 0.0330(4) Uani 1 1 d . .
C6 C 0.6153(3) 0.66778(19) 0.6074(3) 0.0469(7) Uani 1 1 d . U
H6 H 0.5774 0.6878 0.5388 0.056 Uiso 1 1 calc R .
O9 O 0.95887(19) 0.55941(9) 1.30760(18) 0.0356(4) Uani 1 1 d . U
C14 C 0.5827(3) 0.68797(16) 0.6451(2) 0.0345(6) Uani 1 1 d . .
H14 H 0.5241 0.7207 0.6034 0.041 Uiso 1 1 calc R .
N2 N 0.71383(17) 0.62066(9) 0.91059(17) 0.0159(4) Uani 1 1 d . .
N6 N 0.53927(17) 0.69627(9) 0.76257(17) 0.0173(4) Uani 1 1 d . .
N8 N 0.8660(2) 0.54306(10) 0.9969(2) 0.0277(5) Uani 1 1 d . U
N11 N 0.89365(18) 0.54731(9) 1.14185(19) 0.0223(4) Uani 1 1 d . .
C23 C 0.8182(2) 0.84739(11) 0.9742(2) 0.0209(5) Uani 1 1 d . .
H23 H 0.8547 0.8641 0.9660 0.025 Uiso 1 1 calc R .
C25 C 0.3510(2) 0.56051(11) 0.7113(2) 0.0197(5) Uani 1 1 d . .
H25 H 0.3751 0.5904 0.6993 0.024 Uiso 1 1 calc R .
N29 N 0.56765(17) 0.66358(8) 0.90367(16) 0.0145(4) Uani 1 1 d . .
C34 C 0.4018(2) 0.73659(12) 0.7291(2) 0.0258(5) Uani 1 1 d . .
H34 H 0.3635 0.7599 0.6624 0.031 Uiso 1 1 calc R .
C35 C 0.9149(2) 0.73131(11) 1.2674(2) 0.0163(4) Uani 1 1 d . .
C39 C 0.8160(2) 0.76698(10) 1.05983(19) 0.0147(4) Uani 1 1 d . .
C2 C 1.1497(2) 0.64403(11) 1.2490(2) 0.0199(5) Uani 1 1 d . .
H2 H 1.1530 0.6345 1.2061 0.024 Uiso 1 1 calc R .
C3 C 0.4109(3) 0.70672(14) 0.8504(3) 0.0350(6) Uani 1 1 d . U
H3 H 0.3804 0.7090 0.8686 0.042 Uiso 1 1 calc R .
C11 C 0.8697(2) 0.79242(11) 1.0468(2) 0.0187(4) Uani 1 1 d . .
H11 H 0.9403 0.7727 1.0868 0.022 Uiso 1 1 calc R .
C1 C 1.0276(2) 0.67685(10) 1.2442(2) 0.0150(4) Uani 1 1 d . .
C21 C 0.6428(2) 0.65629(13) 0.7482(2) 0.0244(5) Uani 1 1 d . .
C24 C 0.4391(2) 0.51440(10) 0.8068(2) 0.0168(4) Uani 1 1 d . .
C32 C 0.6593(2) 0.44680(11) 0.8341(2) 0.0214(5) Uani 1 1 d . .
H32 H 0.7268 0.4296 0.9154 0.026 Uiso 1 1 calc R .
C4 C 0.9822(3) 0.78989(13) 1.4451(2) 0.0282(5) Uani 1 1 d . .
H4 H 1.0054 0.8091 1.5051 0.034 Uiso 1 1 calc R .
C36 C 0.6627(2) 0.43591(10) 0.9927(2) 0.0163(4) Uani 1 1 d . .
C38 C 0.2277(2) 0.56218(12) 0.6340(2) 0.0250(5) Uani 1 1 d . .
H38 H 0.1693 0.5923 0.5694 0.030 Uiso 1 1 calc R .
C40 C 0.7116(2) 0.79841(10) 1.0011(2) 0.0152(4) Uani 1 1 d . .
H40 H 0.6763 0.7826 1.0109 0.018 Uiso 1 1 calc R .
C41 C 0.5483(3) 0.45747(12) 0.6354(3) 0.0278(5) Uani 1 1 d . .
H41 H 0.5413 0.4481 0.5840 0.033 Uiso 1 1 calc R .
C48 C 1.0351(2) 0.66270(10) 1.1818(2) 0.0163(4) Uani 1 1 d . .
H48 H 0.9621 0.6659 1.0940 0.020 Uiso 1 1 calc R .
C53 C 0.5712(2) 0.48703(10) 0.7920(2) 0.0171(4) Uani 1 1 d . .
C55 C 0.5157(2) 0.66806(12) 0.9228(2) 0.0249(5) Uani 1 1 d . U
C58 C 0.8660(2) 0.70892(12) 1.2871(2) 0.0225(5) Uani 1 1 d . .
H58 H 0.8108 0.6740 1.2410 0.027 Uiso 1 1 calc R .
C63 C 1.2596(2) 0.63961(11) 1.3803(2) 0.0219(5) Uani 1 1 d . .
H63 H 1.3367 0.6276 1.4256 0.026 Uiso 1 1 calc R .
C66 C 1.0912(3) 0.45897(15) 1.2937(3) 0.0529(8) Uani 1 1 d . U
H66 H 1.1529 0.4272 1.3411 0.063 Uiso 1 1 calc R .
C71 C 0.4595(3) 0.49685(12) 0.5917(2) 0.0270(5) Uani 1 1 d . .
H71 H 0.3917 0.5134 0.5100 0.032 Uiso 1 1 calc R .
C74 C 0.6177(2) 0.37632(11) 0.9328(2) 0.0209(5) Uani 1 1 d . .
H74 H 0.5548 0.3746 0.8469 0.025 Uiso 1 1 calc R .
C75 C 0.8016(2) 0.38015(12) 1.1873(2) 0.0236(5) Uani 1 1 d . .
H75 H 0.8627 0.3816 1.2725 0.028 Uiso 1 1 calc R .
C81 C 0.7626(3) 0.58835(16) 0.7726(3) 0.0397(7) Uani 1 1 d . .
H81 H 0.8213 0.5556 0.8145 0.048 Uiso 1 1 calc R .
C86 C 1.0312(2) 0.81300(12) 1.4259(2) 0.0242(5) Uani 1 1 d . .
H86 H 1.0872 0.8476 1.4731 0.029 Uiso 1 1 calc R .
C90 C 1.2539(2) 0.65314(11) 1.4436(2) 0.0213(5) Uani 1 1 d . .
H90 H 1.3273 0.6503 1.5315 0.026 Uiso 1 1 calc R .
C91 C 0.1923(2) 0.51872(13) 0.6537(2) 0.0284(5) Uani 1 1 d . .
H91 H 0.1101 0.5197 0.6023 0.034 Uiso 1 1 calc R .
C94 C 0.9965(2) 0.78450(11) 1.3367(2) 0.0195(5) Uani 1 1 d . .
H94 H 1.0277 0.8008 1.3225 0.023 Uiso 1 1 calc R .
C99 C 1.0178(3) 0.47673(14) 1.1772(3) 0.0431(6) Uani 1 1 d . U
H99 H 1.0320 0.4575 1.1475 0.052 Uiso 1 1 calc R .
C113 C 0.6475(2) 0.43218(13) 0.7563(3) 0.0270(5) Uani 1 1 d . .
H113 H 0.7067 0.4052 0.7858 0.032 Uiso 1 1 calc R .
C117 C 0.7133(2) 0.87720(11) 0.9144(2) 0.0206(5) Uani 1 1 d . .
H117 H 0.6785 0.9135 0.8651 0.025 Uiso 1 1 calc R .
C122 C 0.7591(2) 0.32160(11) 1.1276(2) 0.0216(5) Uani 1 1 d . .
H122 H 0.7931 0.2837 1.1731 0.026 Uiso 1 1 calc R .
C128 C 0.7025(3) 0.61892(19) 0.6695(3) 0.0492(8) Uani 1 1 d . U
H128 H 0.7207 0.6065 0.6410 0.059 Uiso 1 1 calc R .
C133 C 0.5073(2) 0.69774(10) 0.8030(2) 0.0161(4) Uani 1 1 d . .
C135 C 0.4030(2) 0.47180(12) 0.8271(2) 0.0206(5) Uani 1 1 d . .
H135 H 0.4612 0.4418 0.8922 0.025 Uiso 1 1 calc R .
C137 C 0.3541(3) 0.74100(14) 0.7527(3) 0.0356(6) Uani 1 1 d . U
H137 H 0.2840 0.7670 0.7028 0.043 Uiso 1 1 calc R .
C141 C 0.9220(2) 0.52362(12) 1.1033(3) 0.0270(5) Uani 1 1 d . U
C145 C 0.6276(2) 0.66116(11) 0.8090(2) 0.0170(4) Uani 1 1 d . .
C149 C 0.2793(2) 0.47418(13) 0.7496(2) 0.0263(5) Uani 1 1 d . .
H149 H 0.2554 0.4453 0.7629 0.032 Uiso 1 1 calc R .
C152 C 0.8996(3) 0.73871(13) 1.3757(2) 0.0297(6) Uani 1 1 d . .
H152 H 0.8658 0.7238 1.3877 0.036 Uiso 1 1 calc R .
C153 C 0.9741(2) 0.53198(12) 1.2611(2) 0.0324(6) Uani 1 1 d . U
C155 C 0.7318(3) 0.60862(12) 0.8110(3) 0.0272(6) Uani 1 1 d . .
C161 C 0.7532(2) 0.43694(11) 1.1200(2) 0.0205(5) Uani 1 1 d . .
H161 H 0.7817 0.4760 1.1607 0.025 Uiso 1 1 calc R .
C166 C 0.6600(2) 0.85289(11) 0.9282(2) 0.0186(4) Uani 1 1 d . .
H166 H 0.5899 0.8730 0.8887 0.022 Uiso 1 1 calc R .
C171 C 0.4712(2) 0.51179(11) 0.6696(2) 0.0216(5) Uani 1 1 d . .
H171 H 0.4115 0.5387 0.6395 0.026 Uiso 1 1 calc R .
C176 C 1.0728(3) 0.48806(14) 1.3380(3) 0.0478(7) Uani 1 1 d . U
H176 H 1.1253 0.4788 1.4186 0.057 Uiso 1 1 calc R .
C177 C 0.6655(2) 0.31983(11) 0.9996(2) 0.0231(5) Uani 1 1 d . .
H177 H 0.6348 0.2806 0.9586 0.028 Uiso 1 1 calc R .
C181 C 0.7781(2) 0.58687(11) 0.9160(2) 0.0222(5) Uani 1 1 d . .
C187 C 1.1385(2) 0.67103(10) 1.3761(2) 0.0187(4) Uani 1 1 d . .
H187 H 1.1352 0.6792 1.4192 0.022 Uiso 1 1 calc R .
H H 0.739(3) 0.5906(16) 1.108(3) 0.039(9) Uiso 1 1 d . .
H1 H 0.645(4) 0.6161(19) 1.061(4) 0.059 Uiso 1 1 d R .
H9 H 0.878(4) 0.574(2) 1.235(4) 0.059 Uiso 1 1 d R .

loop_
_atom_site_aniso_label
_atom_site_aniso_U_11
_atom_site_aniso_U_22
_atom_site_aniso_U_33
_atom_site_aniso_U_23
_atom_site_aniso_U_13
_atom_site_aniso_U_12
Ru3 0.01167(9) 0.00905(10) 0.01244(9) 0.00086(5) 0.00968(8) 0.00062(5)
P4 0.0130(2) 0.0098(2) 0.0127(2) -0.00001(18) 0.0105(2) -0.00022(18)
P7 0.0140(2) 0.0095(2) 0.0147(2) -0.00056(19) 0.0118(2) -0.00074(19)
O1 0.0373(10) 0.0401(11) 0.0344(10) 0.0014(8) 0.0325(9) -0.0005(9)
C6 0.0439(15) 0.081(2) 0.0299(14) -0.0207(13) 0.0336(14) -0.0323(13)
O9 0.0304(10) 0.0239(10) 0.0208(9) 0.0045(7) 0.0164(9) 0.0000(8)
C14 0.0284(13) 0.0543(18) 0.0230(12) -0.0096(12) 0.0221(12) -0.0179(12)
N2 0.0167(9) 0.0133(9) 0.0202(9) -0.0046(7) 0.0161(8) -0.0027(7)
N6 0.0157(9) 0.0182(9) 0.0142(8) -0.0007(7) 0.0120(8) -0.0030(7)
N8 0.0263(10) 0.0168(10) 0.0459(12) -0.0116(9) 0.0315(11) -0.0064(8)
N11 0.0140(9) 0.0097(9) 0.0235(10) 0.0010(7) 0.0126(9) 0.0003(7)
C23 0.0275(12) 0.0158(11) 0.0259(11) 0.0029(9) 0.0237(11) 0.0008(9)
C25 0.0176(10) 0.0159(11) 0.0180(10) -0.0016(8) 0.0138(10) -0.0013(8)
N29 0.0161(8) 0.0110(8) 0.0156(8) -0.0008(7) 0.0133(8) -0.0013(7)
C34 0.0187(11) 0.0198(12) 0.0250(12) 0.0019(9) 0.0162(11) 0.0020(9)
C35 0.0153(10) 0.0156(11) 0.0145(10) 0.0031(8) 0.0120(9) 0.0034(8)
C39 0.0153(10) 0.0121(10) 0.0119(9) -0.0022(8) 0.0107(9) -0.0015(8)
C2 0.0217(11) 0.0149(11) 0.0256(11) -0.0008(9) 0.0205(10) 0.0003(9)
C3 0.0385(13) 0.0345(15) 0.0531(15) -0.0096(11) 0.0423(13) -0.0053(10)
C11 0.0192(10) 0.0163(11) 0.0204(11) 0.0029(9) 0.0168(10) 0.0031(9)
C1 0.0161(10) 0.0081(10) 0.0176(10) 0.0004(8) 0.0138(9) -0.0003(8)
C21 0.0246(12) 0.0336(14) 0.0216(11) -0.0127(10) 0.0207(11) -0.0160(10)
C24 0.0166(10) 0.0153(11) 0.0163(10) -0.0037(8) 0.0136(9) -0.0017(8)
C32 0.0198(11) 0.0216(12) 0.0210(11) -0.0049(9) 0.0170(10) -0.0047(9)
C4 0.0332(13) 0.0304(14) 0.0204(11) -0.0010(10) 0.0226(11) 0.0040(11)
C36 0.0156(10) 0.0132(10) 0.0189(10) 0.0011(8) 0.0144(9) 0.0006(8)
C38 0.0174(11) 0.0252(12) 0.0189(11) -0.0021(9) 0.0131(10) 0.0015(9)
C40 0.0164(10) 0.0119(10) 0.0164(10) -0.0026(8) 0.0138(9) -0.0018(8)
C41 0.0415(14) 0.0238(12) 0.0345(13) -0.0105(10) 0.0349(13) -0.0117(11)
C48 0.0157(10) 0.0116(10) 0.0163(10) -0.0014(8) 0.0126(9) -0.0019(8)
C53 0.0204(10) 0.0124(10) 0.0208(11) -0.0046(8) 0.0179(10) -0.0064(8)
C55 0.0338(11) 0.0217(12) 0.0313(11) -0.0076(9) 0.0296(11) -0.0090(9)
C58 0.0261(12) 0.0216(12) 0.0213(11) -0.0019(9) 0.0204(11) -0.0032(9)
C63 0.0158(10) 0.0138(11) 0.0260(12) 0.0015(9) 0.0161(10) 0.0018(8)
C66 0.0216(13) 0.0255(15) 0.0524(14) 0.0101(13) 0.0215(13) 0.0101(11)
C71 0.0380(14) 0.0179(12) 0.0259(12) -0.0029(9) 0.0272(12) -0.0061(10)
C74 0.0214(11) 0.0151(11) 0.0189(11) -0.0012(9) 0.0158(10) -0.0014(9)
C75 0.0254(12) 0.0200(12) 0.0214(11) 0.0025(9) 0.0191(11) 0.0004(9)
C81 0.0489(16) 0.0479(17) 0.0542(17) -0.0286(15) 0.0490(16) -0.0265(14)
C86 0.0251(12) 0.0193(12) 0.0206(11) -0.0031(9) 0.0181(11) -0.0005(9)
C90 0.0146(10) 0.0147(11) 0.0163(10) 0.0025(8) 0.0101(9) 0.0012(8)
C91 0.0187(11) 0.0383(15) 0.0252(12) -0.0068(11) 0.0181(11) -0.0038(10)
C94 0.0214(11) 0.0173(11) 0.0195(10) -0.0010(9) 0.0173(10) -0.0005(9)
C99 0.0291(14) 0.0224(14) 0.0603(15) -0.0032(12) 0.0350(14) 0.0029(11)
C113 0.0286(12) 0.0267(13) 0.0342(13) -0.0103(10) 0.0280(12) -0.0079(10)
C117 0.0244(11) 0.0132(11) 0.0184(11) 0.0023(9) 0.0172(10) 0.0019(9)
C122 0.0232(11) 0.0167(11) 0.0252(11) 0.0065(9) 0.0205(11) 0.0050(9)
C128 0.0549(17) 0.075(2) 0.0572(19) -0.0346(15) 0.0541(17) -0.0336(13)
C133 0.0143(10) 0.0106(10) 0.0166(10) -0.0010(8) 0.0120(9) -0.0015(8)
C135 0.0224(11) 0.0209(12) 0.0212(11) -0.0013(9) 0.0189(10) -0.0010(9)
C137 0.0269(12) 0.0283(14) 0.0475(14) -0.0012(10) 0.0308(12) 0.0033(10)
C141 0.0183(11) 0.0147(11) 0.0354(13) -0.0024(10) 0.0207(11) -0.0013(9)
C145 0.0184(10) 0.0169(11) 0.0169(10) -0.0062(8) 0.0152(9) -0.0081(8)
C149 0.0258(12) 0.0323(14) 0.0295(12) -0.0046(10) 0.0249(11) -0.0057(10)
C152 0.0379(14) 0.0336(14) 0.0297(13) -0.0001(11) 0.0306(12) -0.0007(11)
C153 0.0202(12) 0.0137(12) 0.0266(13) 0.0030(9) 0.0137(11) -0.0028(9)
C155 0.0303(13) 0.0297(14) 0.0384(14) -0.0194(11) 0.0319(13) -0.0179(10)
C161 0.0237(11) 0.0148(11) 0.0228(11) -0.0015(9) 0.0196(10) -0.0017(9)
C166 0.0151(10) 0.0160(11) 0.0150(10) -0.0008(8) 0.0111(9) 0.0020(8)
C171 0.0279(12) 0.0135(11) 0.0240(11) -0.0006(9) 0.0221(11) -0.0013(9)
C176 0.0244(13) 0.0187(14) 0.0353(14) 0.0078(11) 0.0146(13) 0.0041(11)
C177 0.0277(12) 0.0120(11) 0.0277(12) -0.0011(9) 0.0232(11) -0.0003(9)
C181 0.0247(11) 0.0172(11) 0.0329(13) -0.0124(10) 0.0258(11) -0.0108(9)
C187 0.0204(11) 0.0116(10) 0.0189(10) 0.0009(8) 0.0157(10) 0.0002(8)

loop_
_atom_type_symbol
_atom_type_description
_atom_type_scat_dispersion_real
_atom_type_scat_dispersion_imag
_atom_type_scat_source
C C 0.0181 0.0091 'International Tables Vol C Tables 4.2.6.8 and 6.1.1.4'
H H 0.0000 0.0000 'International Tables Vol C Tables 4.2.6.8 and 6.1.1.4'
N N 0.0311 0.0180 'International Tables Vol C Tables 4.2.6.8 and 6.1.1.4'
O O 0.0492 0.0322 'International Tables Vol C Tables 4.2.6.8 and 6.1.1.4'
P P 0.2955 0.4335 'International Tables Vol C Tables 4.2.6.8 and 6.1.1.4'
Ru Ru 0.0552 3.2960 'International Tables Vol C Tables 4.2.6.8 and 6.1.1.4'

loop_
_geom_angle_atom_site_label_1
_geom_angle_atom_site_label_2
_geom_angle_atom_site_label_3
_geom_angle
P4 Ru3 P7 176.546(19)
N2 Ru3 P4 88.87(5)
N2 Ru3 P7 89.64(5)
N2 Ru3 N11 88.63(8)
N2 Ru3 N29 88.38(7)
N11 Ru3 P4 87.91(6)
N11 Ru3 P7 88.94(6)
N11 Ru3 N29 177.00(8)
N29 Ru3 P4 91.73(5)
N29 Ru3 P7 91.34(5)
C35 P4 Ru3 122.15(8)
C35 P4 C39 98.54(10)
C35 P4 C1 102.34(10)
C39 P4 Ru3 115.44(7)
C1 P4 Ru3 111.53(7)
C1 P4 C39 104.58(10)
C24 P7 Ru3 117.14(7)
C24 P7 C53 103.90(10)
C36 P7 Ru3 117.26(8)
C36 P7 C24 101.74(10)
C36 P7 C53 101.02(10)
C53 P7 Ru3 113.58(7)
C128 C6 C14 121.9(3)
C21 C14 C6 116.2(3)
C145 N2 Ru3 125.35(15)
C145 N2 C181 110.07(19)
C181 N2 Ru3 124.23(16)
C145 N6 C133 126.59(19)
C181 N8 C141 126.7(2)
C141 N11 Ru3 123.56(17)
C153 N11 Ru3 118.81(18)
C153 N11 C141 117.6(2)
C117 C23 C11 120.4(2)
C38 C25 C24 120.8(2)
C55 N29 Ru3 119.32(16)
C55 N29 C133 116.27(19)
C133 N29 Ru3 124.40(14)
C137 C34 C133 121.4(2)
C58 C35 P4 121.66(17)
C58 C35 C94 118.8(2)
C94 C35 P4 119.52(17)
C11 C39 P4 125.61(17)
C11 C39 C40 118.6(2)
C40 C39 P4 115.78(16)
C48 C2 C63 120.0(2)
C137 C3 C55 118.9(2)
C39 C11 C23 120.4(2)
C48 C1 P4 119.16(16)
C187 C1 P4 122.38(17)
C187 C1 C48 118.2(2)
C14 C21 C145 131.7(3)
C155 C21 C14 121.3(2)
C155 C21 C145 107.0(2)
C25 C24 P7 120.42(17)
C135 C24 P7 120.88(17)
C135 C24 C25 118.7(2)
C113 C32 C53 120.9(2)
C152 C4 C86 120.1(2)
C74 C36 P7 121.21(17)
C161 C36 P7 120.54(17)
C161 C36 C74 118.2(2)
C91 C38 C25 119.8(2)
C166 C40 C39 120.9(2)
C113 C41 C71 119.4(2)
C2 C48 C1 121.0(2)
C32 C53 P7 118.90(17)
C171 C53 P7 122.95(18)
C171 C53 C32 117.9(2)
O1 C55 N29 119.8(2)
O1 C55 C3 116.4(2)
N29 C55 C3 123.8(2)
C35 C58 C152 120.3(2)
C90 C63 C2 119.8(2)
C176 C66 C99 119.7(3)
C41 C71 C171 120.3(2)
C177 C74 C36 120.9(2)
C122 C75 C161 120.2(2)
C128 C81 C155 116.9(3)
C94 C86 C4 120.0(2)
C63 C90 C187 120.2(2)
C149 C91 C38 119.8(2)
C86 C94 C35 120.5(2)
C66 C99 C141 120.5(3)
C41 C113 C32 120.5(2)
C23 C117 C166 119.8(2)
C75 C122 C177 119.6(2)
C81 C128 C6 121.4(3)
N6 C133 C34 114.0(2)
N29 C133 N6 125.31(19)
N29 C133 C34 120.7(2)
C24 C135 C149 119.9(2)
C3 C137 C34 118.9(2)
N8 C141 C99 115.3(3)
N11 C141 N8 125.3(2)
N11 C141 C99 119.4(3)
N2 C145 C21 107.9(2)
N6 C145 N2 129.6(2)
N6 C145 C21 122.4(2)
C91 C149 C135 120.8(2)
C4 C152 C58 120.2(2)
O9 C153 N11 119.7(2)
O9 C153 C176 117.0(3)
N11 C153 C176 123.3(3)
C21 C155 C81 122.3(3)
C21 C155 C181 106.8(2)
C81 C155 C181 130.8(3)
C36 C161 C75 120.8(2)
C117 C166 C40 119.9(2)
C71 C171 C53 121.0(2)
C66 C176 C153 118.7(3)
C74 C177 C122 120.2(2)
N2 C181 C155 108.0(2)
N8 C181 N2 129.1(2)
N8 C181 C155 122.9(2)
C90 C187 C1 120.8(2)

loop_
_geom_bond_atom_site_label_1
_geom_bond_atom_site_label_2
_geom_bond_distance
Ru3 P4 2.3803(6)
Ru3 P7 2.3942(6)
Ru3 N2 2.0383(19)
Ru3 N11 2.1147(19)
Ru3 N29 2.1316(18)
P4 C35 1.835(2)
P4 C39 1.839(2)
P4 C1 1.836(2)
P7 C24 1.846(2)
P7 C36 1.836(2)
P7 C53 1.856(2)
O1 C55 1.316(3)
C6 C14 1.404(4)
C6 C128 1.385(6)
O9 C153 1.321(4)
C14 C21 1.387(4)
N2 C145 1.365(3)
N2 C181 1.371(3)
N6 C133 1.379(3)
N6 C145 1.302(3)
N8 C141 1.378(4)
N8 C181 1.304(3)
N11 C141 1.368(4)
N11 C153 1.366(4)
C23 C11 1.395(3)
C23 C117 1.382(3)
C25 C24 1.399(3)
C25 C38 1.392(3)
N29 C55 1.364(3)
N29 C133 1.376(3)
C34 C133 1.400(3)
C34 C137 1.365(4)
C35 C58 1.393(3)
C35 C94 1.400(3)
C39 C11 1.390(3)
C39 C40 1.397(3)
C2 C48 1.387(3)
C2 C63 1.390(3)
C3 C55 1.396(4)
C3 C137 1.361(4)
C1 C48 1.400(3)
C1 C187 1.397(3)
C21 C145 1.477(3)
C21 C155 1.382(4)
C24 C135 1.395(3)
C32 C53 1.399(3)
C32 C113 1.388(3)
C4 C86 1.391(4)
C4 C152 1.374(4)
C36 C74 1.400(3)
C36 C161 1.391(3)
C38 C91 1.387(4)
C40 C166 1.388(3)
C41 C71 1.384(4)
C41 C113 1.383(4)
C53 C171 1.394(3)
C58 C152 1.397(3)
C63 C90 1.384(4)
C66 C99 1.383(5)
C66 C176 1.350(6)
C71 C171 1.394(3)
C74 C177 1.386(3)
C75 C122 1.384(4)
C75 C161 1.393(3)
C81 C128 1.376(5)
C81 C155 1.385(4)
C86 C94 1.384(3)
C90 C187 1.392(3)
C91 C149 1.377(4)
C99 C141 1.407(4)
C117 C166 1.385(3)
C122 C177 1.386(3)
C135 C149 1.397(3)
C153 C176 1.385(4)
C155 C181 1.473(4)
